data_2209207
loop_
_publ_author_name
'Shen, Li'
'Wang, Feng-Wu'
'Cheng, Ai-Bin'
'Yang, Song'

_publ_section_title
;
 2,2'-(Piperazine-1,4-diium-1,4-diyl)diacetate dihydrate
;
_journal_coeditor_code HK2023
_journal_issue 6
_journal_name_full 'Acta Crystallographica Section E'
_journal_page_first o2242
_journal_page_last o2244
_journal_paper_doi 10.1107/S1600536806013572
_journal_volume 62
_journal_year 2006
_chemical_formula_iupac 'C8 H14 N2 O4 , 2H2 O'
_chemical_formula_moiety 'C8 H14 N2 O4 , 2H2 O'
_chemical_formula_sum 'C8 H18 N2 O6'
_chemical_formula_weight 238.24
_chemical_name_common 'N,N'-1,4-Piperazinediacetic acid'
_chemical_name_systematic
;
2,2'-(Piperazine-1,4-diium-1,4-diyl)diacetate dihydrate
;
_space_group_IT_number 61
_symmetry_cell_setting orthorhombic
_symmetry_space_group_name_Hall '-P 2ac 2ab'
_symmetry_space_group_name_H-M 'P b c a'
_atom_sites_solution_hydrogens geom
_atom_sites_solution_primary direct
_atom_sites_solution_secondary difmap
_audit_creation_method SHELXL97
_cell_angle_alpha 90.00
_cell_angle_beta 90.00
_cell_angle_gamma 90.00
_cell_formula_units_Z 4
_cell_length_a 6.5060(13)
_cell_length_b 11.344(2)
_cell_length_c 14.587(3)
_cell_measurement_reflns_used 2965
_cell_measurement_temperature 296(2)
_cell_measurement_theta_max 27.31
_cell_measurement_theta_min 2.70
_cell_volume 1076.6(4)
_computing_cell_refinement SMART
_computing_data_collection 'SMART (Bruker, 2001)'
_computing_data_reduction SAINT
_computing_molecular_graphics 'SHELXTL (Bruker, 2001)'
_computing_publication_material SHELXTL
_computing_structure_refinement 'SHELXL97 (Sheldrick, 1997)'
_computing_structure_solution 'SHELXS97 (Sheldrick, 1997)'
_diffrn_ambient_temperature 296(2)
_diffrn_measured_fraction_theta_full 0.999
_diffrn_measured_fraction_theta_max 0.999
_diffrn_measurement_device_type 'Bruker SMART APEX area-detector'
_diffrn_measurement_method '\f and \w'
_diffrn_radiation_monochromator graphite
_diffrn_radiation_source 'fine-focus sealed tube'
_diffrn_radiation_type MoK\a
_diffrn_radiation_wavelength 0.71073
_diffrn_reflns_av_R_equivalents 0.0865
_diffrn_reflns_av_sigmaI/netI 0.0840
_diffrn_reflns_limit_h_max 0
_diffrn_reflns_limit_h_min -8
_diffrn_reflns_limit_k_max 13
_diffrn_reflns_limit_k_min -13
_diffrn_reflns_limit_l_max 0
_diffrn_reflns_limit_l_min -17
_diffrn_reflns_number 2031
_diffrn_reflns_theta_full 26.00
_diffrn_reflns_theta_max 26.00
_diffrn_reflns_theta_min 2.79
_diffrn_standards_decay_% 0
_diffrn_standards_interval_count 0
_diffrn_standards_interval_time 0
_diffrn_standards_number 0
_exptl_absorpt_coefficient_mu 0.125
_exptl_absorpt_correction_type none
_exptl_crystal_colour colourless
_exptl_crystal_density_diffrn 1.470
_exptl_crystal_density_method 'not measured'
_exptl_crystal_description block
_exptl_crystal_F_000 512
_exptl_crystal_size_max 0.28
_exptl_crystal_size_mid 0.24
_exptl_crystal_size_min 0.16
_refine_diff_density_max 0.173
_refine_diff_density_min -0.210
_refine_ls_extinction_coef 0.047(5)
_refine_ls_extinction_expression Fc^*^=kFc[1+0.001xFc^2^\l^3^/sin(2\q)]^-1/4^
_refine_ls_extinction_method 'SHELXL97 (Sheldrick, 1997)'
_refine_ls_goodness_of_fit_ref 1.052
_refine_ls_hydrogen_treatment refall
_refine_ls_matrix_type full
_refine_ls_number_parameters 110
_refine_ls_number_reflns 1049
_refine_ls_number_restraints 0
_refine_ls_restrained_S_all 1.052
_refine_ls_R_factor_all 0.0655
_refine_ls_R_factor_gt 0.0428
_refine_ls_shift/su_max 0.000
_refine_ls_shift/su_mean 0.000
_refine_ls_structure_factor_coef Fsqd
_refine_ls_weighting_details 'calc w = 1/[\s^2^(Fo^2^)+(0.0347P)^2^] where P=(Fo^2^+2Fc^2^)/3'
_refine_ls_weighting_scheme calc
_refine_ls_wR_factor_gt 0.0953
_refine_ls_wR_factor_ref 0.1069
_reflns_number_gt 762
_reflns_number_total 1049
_reflns_threshold_expression I>2\s(I)
_cod_data_source_file hk2023.cif
_cod_data_source_block I
_cod_database_code 2209207
_cod_database_fobs_code 2209207

loop_
_symmetry_equiv_pos_as_xyz
'x, y, z'
'-x+1/2, -y, z+1/2'
'-x, y+1/2, -z+1/2'
'x+1/2, -y+1/2, -z'
'-x, -y, -z'
'x-1/2, y, -z-1/2'
'x, -y-1/2, z-1/2'
'-x-1/2, y-1/2, z'

loop_
_atom_site_type_symbol
_atom_site_label
_atom_site_fract_x
_atom_site_fract_y
_atom_site_fract_z
_atom_site_U_iso_or_equiv
_atom_site_adp_type
_atom_site_calc_flag
_atom_site_occupancy
O O1 0.5704(2) 0.28216(14) 0.16326(10) 0.0404(5) Uani d 1
O O2 0.4253(2) 0.26221(12) 0.02515(10) 0.0346(4) Uani d 1
O O1W 0.4501(4) 0.1503(2) 0.31935(17) 0.0774(8) Uani d 1
H H1WA 0.345(7) 0.200(4) 0.331(2) 0.128(16) Uiso d 1
H H1WB 0.484(5) 0.184(3) 0.264(3) 0.085(10) Uiso d 1
N N1 0.1255(2) 0.42028(13) 0.05626(11) 0.0213(4) Uani d 1
H H1 0.090(3) 0.3505(19) 0.0302(14) 0.029(6) Uiso d 1
C C1 0.4384(3) 0.30506(17) 0.10376(13) 0.0256(5) Uani d 1
C C2 0.2748(3) 0.39524(18) 0.13150(14) 0.0265(5) Uani d 1
H H2A 0.340(3) 0.4671(18) 0.1485(13) 0.024(5) Uiso d 1
H H2B 0.200(3) 0.3581(16) 0.1857(14) 0.032(6) Uiso d 1
C C3 0.2175(3) 0.49728(18) -0.01684(13) 0.0233(5) Uani d 1
H H3A 0.262(3) 0.5719(18) 0.0123(12) 0.023(5) Uiso d 1
H H3B 0.337(4) 0.4552(19) -0.0433(13) 0.031(5) Uiso d 1
C C4 -0.0652(3) 0.47784(18) 0.09269(14) 0.0244(5) Uani d 1
H H4A -0.025(3) 0.5480(17) 0.1244(14) 0.018(5) Uiso d 1
H H4B -0.123(3) 0.4218(19) 0.1355(16) 0.031(5) Uiso d 1

loop_
_atom_site_aniso_label
_atom_site_aniso_U_11
_atom_site_aniso_U_22
_atom_site_aniso_U_33
_atom_site_aniso_U_12
_atom_site_aniso_U_13
_atom_site_aniso_U_23
O1 0.0264(8) 0.0517(10) 0.0433(9) 0.0091(8) -0.0065(7) 0.0098(8)
O2 0.0298(8) 0.0317(8) 0.0423(9) 0.0078(7) -0.0030(7) -0.0081(7)
O1W 0.0775(15) 0.0798(15) 0.0750(15) 0.0338(13) 0.0334(12) 0.0390(12)
N1 0.0153(8) 0.0203(8) 0.0283(9) 0.0006(7) 0.0007(7) -0.0016(7)
C1 0.0200(10) 0.0226(9) 0.0341(11) -0.0032(8) 0.0014(10) 0.0055(9)
C2 0.0227(10) 0.0289(10) 0.0280(11) 0.0015(9) -0.0034(9) -0.0012(9)
C3 0.0143(10) 0.0244(10) 0.0313(11) 0.0001(8) 0.0027(9) 0.0012(8)
C4 0.0178(10) 0.0250(10) 0.0305(10) 0.0016(8) 0.0072(9) -0.0015(9)

loop_
_atom_type_symbol
_atom_type_description
_atom_type_scat_dispersion_real
_atom_type_scat_dispersion_imag
_atom_type_scat_source
C C 0.0033 0.0016 'International Tables Vol C Tables 4.2.6.8 and 6.1.1.4'
H H 0.0000 0.0000 'International Tables Vol C Tables 4.2.6.8 and 6.1.1.4'
N N 0.0061 0.0033 'International Tables Vol C Tables 4.2.6.8 and 6.1.1.4'
O O 0.0106 0.0060 'International Tables Vol C Tables 4.2.6.8 and 6.1.1.4'

loop_
_geom_angle_atom_site_label_1
_geom_angle_atom_site_label_2
_geom_angle_atom_site_label_3
_geom_angle_site_symmetry_1
_geom_angle_site_symmetry_3
_geom_angle
_geom_angle_publ_flag
H1WA O1W H1WB . . 95(3) ?
C2 N1 C4 . . 111.14(15) ?
C2 N1 C3 . . 111.93(15) ?
C4 N1 C3 . . 109.13(14) ?
C2 N1 H1 . . 107.9(13) yes
C4 N1 H1 . . 108.4(14) yes
C3 N1 H1 . . 108.2(13) yes
O2 C1 O1 . . 127.19(18) yes
O2 C1 C2 . . 117.10(16) yes
O1 C1 C2 . . 115.70(17) yes
N1 C2 C1 . . 112.66(16) ?
N1 C2 H2A . . 108.5(12) ?
C1 C2 H2A . . 109.5(13) ?
N1 C2 H2B . . 109.8(12) ?
C1 C2 H2B . . 105.1(11) ?
H2A C2 H2B . . 111.3(16) ?
N1 C3 C4 . 5_565 111.53(15) ?
N1 C3 H3A . . 107.9(11) ?
C4 C3 H3A 5_565 . 110.3(11) ?
N1 C3 H3B . . 108.0(12) ?
C4 C3 H3B 5_565 . 108.6(12) ?
H3A C3 H3B . . 110.4(17) ?
N1 C4 C3 . 5_565 111.36(16) ?
N1 C4 H4A . . 108.0(11) ?
C3 C4 H4A 5_565 . 112.1(11) ?
N1 C4 H4B . . 105.4(12) ?
C3 C4 H4B 5_565 . 109.9(13) ?
H4A C4 H4B . . 109.9(18) ?

loop_
_geom_bond_atom_site_label_1
_geom_bond_atom_site_label_2
_geom_bond_site_symmetry_2
_geom_bond_distance
_geom_bond_publ_flag
O1 C1 . 1.248(2) yes
O2 C1 . 1.248(2) yes
O1W H1WA . 0.90(5) ?
O1W H1WB . 0.92(4) ?
N1 C2 . 1.493(3) yes
N1 C4 . 1.499(2) yes
N1 C3 . 1.503(2) yes
N1 H1 . 0.91(2) yes
C1 C2 . 1.531(3) ?
C2 H2A . 0.95(2) ?
C2 H2B . 1.02(2) ?
C3 C4 5_565 1.512(3) ?
C3 H3A . 0.99(2) ?
C3 H3B . 0.99(2) ?
C4 C3 5_565 1.512(3) ?
C4 H4A . 0.956(19) ?
C4 H4B . 0.97(2) ?

loop_
_geom_hbond_atom_site_label_D
_geom_hbond_atom_site_label_H
_geom_hbond_atom_site_label_A
_geom_hbond_site_symmetry_A
_geom_hbond_distance_DH
_geom_hbond_distance_HA
_geom_hbond_distance_DA
_geom_hbond_angle_DHA
_geom_hbond_publ_flag
N1 H1 O2 . 0.91(2) 2.40(2) 2.688(2) 98.3(15) yes
O1W H1WB O1 . 0.92(4) 1.93(4) 2.834(3) 168(3) yes
O1W H1WA O1 6_556 0.90(5) 2.02(5) 2.899(3) 165(4) yes

loop_
_geom_torsion_atom_site_label_1
_geom_torsion_atom_site_label_2
_geom_torsion_atom_site_label_3
_geom_torsion_atom_site_label_4
_geom_torsion_site_symmetry_4
_geom_torsion
C4 N1 C2 C1 . 162.57(16)
C3 N1 C2 C1 . -75.1(2)
O2 C1 C2 N1 . -1.8(3)
O1 C1 C2 N1 . 178.60(16)
C2 N1 C3 C4 5_565 -179.98(16)
C4 N1 C3 C4 5_565 -56.5(2)
C2 N1 C4 C3 5_565 -179.65(17)
C3 N1 C4 C3 5_565 56.4(2)
